data_1513264
loop_
_publ_author_name
'Olive, Alexandre G. L.'
'Raffy, Guillaume'
'Allouchi, Hassan'
'L\'eger, Jean-Michel'
'Del Guerzo, Andr\'e'
'Desvergne, Jean-Pierre'

_publ_section_title
;
 Striking Correlation between the Unusual Trigonal Crystal Packing and the
 Ability to Self-Assemble into Nanofibers of
 2,3-Di-n-alkyloxyanthracenes&#x2020;
;
_journal_issue 15
_journal_name_full Langmuir
_journal_page_first 8606
_journal_page_last 8614
_journal_paper_doi 10.1021/la804206n
_journal_volume 25
_journal_year 2009
_chemical_formula_sum 'C18 H18 O2'
_chemical_formula_weight 266.32
_chemical_name_systematic
;
 ?
;
_space_group_IT_number 14
_symmetry_cell_setting monoclinic
_symmetry_space_group_name_Hall '-P 2yab'
_symmetry_space_group_name_H-M 'P 1 21/a 1'
_atom_sites_solution_hydrogens geom
_atom_sites_solution_primary direct
_atom_sites_solution_secondary difmap
_audit_creation_method SHELXL-97
_cell_angle_alpha 90.00
_cell_angle_beta 100.929(8)
_cell_angle_gamma 90.00
_cell_formula_units_Z 4
_cell_length_a 8.6007(14)
_cell_length_b 7.8074(11)
_cell_length_c 21.612(4)
_cell_measurement_reflns_used 1350
_cell_measurement_temperature 150(2)
_cell_measurement_theta_max 27.39
_cell_measurement_theta_min 3.84
_cell_volume 1424.9(4)
_computing_structure_refinement 'SHELXL-97 (Sheldrick, 1997)'
_diffrn_ambient_temperature 150(2)
_diffrn_measured_fraction_theta_full 0.923
_diffrn_measured_fraction_theta_max 0.923
_diffrn_measurement_device_type 'kappa CCD'
_diffrn_radiation_monochromator graphite
_diffrn_radiation_source 'fine-focus sealed tube'
_diffrn_radiation_type MoK\a
_diffrn_radiation_wavelength 0.71073
_diffrn_reflns_av_R_equivalents 0.1106
_diffrn_reflns_av_sigmaI/netI 0.1290
_diffrn_reflns_limit_h_max 10
_diffrn_reflns_limit_h_min -11
_diffrn_reflns_limit_k_max 8
_diffrn_reflns_limit_k_min -10
_diffrn_reflns_limit_l_max 27
_diffrn_reflns_limit_l_min -27
_diffrn_reflns_number 5395
_diffrn_reflns_theta_full 27.39
_diffrn_reflns_theta_max 27.39
_diffrn_reflns_theta_min 3.84
_exptl_absorpt_coefficient_mu 0.080
_exptl_absorpt_correction_type none
_exptl_crystal_colour colourless
_exptl_crystal_density_diffrn 1.241
_exptl_crystal_density_method 'not measured'
_exptl_crystal_F_000 568
_exptl_crystal_size_max 0.25
_exptl_crystal_size_mid 0.10
_exptl_crystal_size_min 0.10
_refine_diff_density_max 0.220
_refine_diff_density_min -0.269
_refine_diff_density_rms 0.054
_refine_ls_extinction_method none
_refine_ls_goodness_of_fit_ref 1.036
_refine_ls_hydrogen_treatment constr
_refine_ls_matrix_type full
_refine_ls_number_parameters 182
_refine_ls_number_reflns 2985
_refine_ls_number_restraints 0
_refine_ls_restrained_S_all 1.036
_refine_ls_R_factor_all 0.2050
_refine_ls_R_factor_gt 0.0826
_refine_ls_shift/su_max 0.000
_refine_ls_shift/su_mean 0.000
_refine_ls_structure_factor_coef Fsqd
_refine_ls_weighting_details 'calc w=1/[\s^2^(Fo^2^)+(0.0700P)^2^+0.6276P] where P=(Fo^2^+2Fc^2^)/3'
_refine_ls_weighting_scheme calc
_refine_ls_wR_factor_gt 0.1572
_refine_ls_wR_factor_ref 0.2055
_reflns_number_gt 1350
_reflns_number_total 2985
_reflns_threshold_expression >2sigma(I)
_cod_data_source_file la804206nsup5.cif
_cod_data_source_block A3-DEOA
_cod_original_sg_symbol_H-M P21/a
_cod_database_code 1513264

loop_
_symmetry_equiv_pos_as_xyz
'x, y, z'
'-x+1/2, y+1/2, -z'
'-x, -y, -z'
'x-1/2, -y-1/2, z'

loop_
_atom_site_label
_atom_site_type_symbol
_atom_site_fract_x
_atom_site_fract_y
_atom_site_fract_z
_atom_site_U_iso_or_equiv
_atom_site_adp_type
_atom_site_occupancy
_atom_site_symmetry_multiplicity
_atom_site_calc_flag
_atom_site_refinement_flags
O1 O 0.8865(3) 0.1271(3) 0.90073(11) 0.0345(7) Uani 1 1 d .
O2 O 1.0730(3) -0.0302(3) 0.84073(11) 0.0336(7) Uani 1 1 d .
C1 C 0.6123(4) 0.0718(4) 0.74736(17) 0.0310(9) Uani 1 1 d .
C2 C 0.4970(5) -0.0463(4) 0.62360(17) 0.0366(9) Uani 1 1 d .
C3 C 0.4575(4) 0.1089(4) 0.71719(17) 0.0348(9) Uani 1 1 d .
H3 H 0.3919 0.1748 0.7388 0.042 Uiso 1 1 calc R
C4 C 0.6535(5) -0.0791(4) 0.65328(18) 0.0376(9) Uani 1 1 d .
H4 H 0.7207 -0.1416 0.6313 0.045 Uiso 1 1 calc R
C5 C 0.3962(4) 0.0518(4) 0.65602(18) 0.0362(9) Uani 1 1 d .
C6 C 0.9249(4) -0.0051(4) 0.80607(16) 0.0281(8) Uani 1 1 d .
C7 C 0.7131(4) -0.0220(4) 0.71457(17) 0.0327(9) Uani 1 1 d .
C8 C 0.8718(4) -0.0566(4) 0.74550(17) 0.0335(9) Uani 1 1 d .
H8 H 0.9412 -0.1163 0.7236 0.040 Uiso 1 1 calc R
C9 C 0.8200(4) 0.0867(4) 0.83970(17) 0.0297(8) Uani 1 1 d .
C10 C 0.2390(5) 0.0882(5) 0.62532(19) 0.0434(10) Uani 1 1 d .
H10 H 0.1721 0.1539 0.6465 0.052 Uiso 1 1 calc R
C11 C 0.2806(5) -0.0684(5) 0.5335(2) 0.0518(12) Uani 1 1 d .
H11 H 0.2402 -0.1084 0.4921 0.062 Uiso 1 1 calc R
C12 C 1.1889(4) -0.1035(5) 0.80939(18) 0.0363(9) Uani 1 1 d .
H12A H 1.1962 -0.0368 0.7711 0.044 Uiso 1 1 calc R
H12B H 1.1599 -0.2229 0.7968 0.044 Uiso 1 1 calc R
C13 C 0.4314(5) -0.1052(5) 0.56145(18) 0.0470(11) Uani 1 1 d .
H13 H 0.4952 -0.1719 0.5392 0.056 Uiso 1 1 calc R
C14 C 0.1826(5) 0.0303(5) 0.5661(2) 0.0515(11) Uani 1 1 d .
H14 H 0.0769 0.0559 0.5462 0.062 Uiso 1 1 calc R
C15 C 0.7808(4) 0.1921(5) 0.93947(16) 0.0339(9) Uani 1 1 d .
H15A H 0.6994 0.1055 0.9436 0.041 Uiso 1 1 calc R
H15B H 0.7270 0.2968 0.9204 0.041 Uiso 1 1 calc R
C16 C 1.3439(4) -0.0996(5) 0.8548(2) 0.0421(10) Uani 1 1 d .
H16A H 1.4267 -0.1487 0.8347 0.063 Uiso 1 1 calc R
H16B H 1.3352 -0.1667 0.8923 0.063 Uiso 1 1 calc R
H16C H 1.3711 0.0191 0.8670 0.063 Uiso 1 1 calc R
C17 C 0.8787(5) 0.2318(5) 1.00253(19) 0.0475(11) Uani 1 1 d .
H17A H 0.8104 0.2768 1.0303 0.071 Uiso 1 1 calc R
H17B H 0.9588 0.3176 0.9978 0.071 Uiso 1 1 calc R
H17C H 0.9310 0.1272 1.0209 0.071 Uiso 1 1 calc R
C18 C 0.6702(4) 0.1236(4) 0.81059(17) 0.0305(9) Uani 1 1 d .
H18 H 0.6027 0.1851 0.8328 0.037 Uiso 1 1 calc R

loop_
_atom_site_aniso_label
_atom_site_aniso_U_11
_atom_site_aniso_U_22
_atom_site_aniso_U_33
_atom_site_aniso_U_23
_atom_site_aniso_U_13
_atom_site_aniso_U_12
O1 0.0306(16) 0.0391(15) 0.0331(15) -0.0069(11) 0.0047(12) 0.0026(11)
O2 0.0282(15) 0.0347(14) 0.0391(15) -0.0044(11) 0.0094(12) 0.0013(11)
C1 0.033(2) 0.0285(19) 0.032(2) 0.0029(15) 0.0061(18) 0.0000(15)
C2 0.043(3) 0.034(2) 0.033(2) 0.0007(16) 0.0079(19) -0.0022(17)
C3 0.031(2) 0.035(2) 0.037(2) -0.0035(17) 0.0059(19) 0.0030(17)
C4 0.041(2) 0.036(2) 0.038(2) -0.0017(17) 0.012(2) 0.0030(17)
C5 0.036(2) 0.030(2) 0.040(2) 0.0016(17) 0.002(2) -0.0011(16)
C6 0.020(2) 0.0265(18) 0.036(2) 0.0019(16) 0.0018(17) 0.0028(15)
C7 0.036(2) 0.0313(19) 0.032(2) 0.0004(16) 0.0094(18) -0.0023(16)
C8 0.031(2) 0.033(2) 0.038(2) -0.0017(16) 0.0115(18) -0.0020(16)
C9 0.031(2) 0.0252(18) 0.034(2) -0.0034(16) 0.0068(18) -0.0056(15)
C10 0.037(2) 0.045(2) 0.045(3) -0.0029(19) 0.000(2) 0.0023(19)
C11 0.049(3) 0.063(3) 0.039(3) -0.005(2) -0.002(2) -0.002(2)
C12 0.031(2) 0.035(2) 0.045(2) -0.0065(18) 0.0144(19) 0.0002(16)
C13 0.048(3) 0.055(3) 0.035(2) -0.006(2) 0.002(2) -0.003(2)
C14 0.046(3) 0.056(3) 0.048(3) 0.002(2) -0.002(2) 0.005(2)
C15 0.034(2) 0.0335(19) 0.036(2) -0.0018(16) 0.0108(18) 0.0029(16)
C16 0.028(2) 0.041(2) 0.058(3) -0.007(2) 0.011(2) 0.0024(17)
C17 0.050(3) 0.051(3) 0.042(2) -0.0070(19) 0.009(2) 0.004(2)
C18 0.028(2) 0.0274(19) 0.035(2) -0.0013(15) 0.0054(18) -0.0034(15)

loop_
_atom_type_symbol
_atom_type_description
_atom_type_scat_dispersion_real
_atom_type_scat_dispersion_imag
_atom_type_scat_source
C C 0.0033 0.0016 'International Tables Vol C Tables 4.2.6.8 and 6.1.1.4'
H H 0.0000 0.0000 'International Tables Vol C Tables 4.2.6.8 and 6.1.1.4'
O O 0.0106 0.0060 'International Tables Vol C Tables 4.2.6.8 and 6.1.1.4'

loop_
_geom_angle_atom_site_label_1
_geom_angle_atom_site_label_2
_geom_angle_atom_site_label_3
_geom_angle
C9 O1 C15 116.5(3)
C6 O2 C12 117.4(3)
C3 C1 C18 121.2(3)
C3 C1 C7 119.4(3)
C18 C1 C7 119.4(3)
C4 C2 C13 123.0(4)
C4 C2 C5 119.4(3)
C13 C2 C5 117.6(4)
C1 C3 C5 122.0(3)
C1 C3 H3 119.0
C5 C3 H3 119.0
C7 C4 C2 121.5(4)
C7 C4 H4 119.2
C2 C4 H4 119.2
C3 C5 C10 122.2(4)
C3 C5 C2 118.5(3)
C10 C5 C2 119.3(3)
C8 C6 O2 126.4(3)
C8 C6 C9 120.0(3)
O2 C6 C9 113.6(3)
C4 C7 C1 119.2(3)
C4 C7 C8 121.9(3)
C1 C7 C8 118.9(3)
C6 C8 C7 120.7(3)
C6 C8 H8 119.7
C7 C8 H8 119.7
C18 C9 O1 125.8(3)
C18 C9 C6 120.0(3)
O1 C9 C6 114.2(3)
C14 C10 C5 120.9(4)
C14 C10 H10 119.6
C5 C10 H10 119.6
C13 C11 C14 120.1(4)
C13 C11 H11 119.9
C14 C11 H11 119.9
O2 C12 C16 107.2(3)
O2 C12 H12A 110.3
C16 C12 H12A 110.3
O2 C12 H12B 110.3
C16 C12 H12B 110.3
H12A C12 H12B 108.5
C11 C13 C2 121.6(4)
C11 C13 H13 119.2
C2 C13 H13 119.2
C10 C14 C11 120.5(4)
C10 C14 H14 119.8
C11 C14 H14 119.8
O1 C15 C17 107.2(3)
O1 C15 H15A 110.3
C17 C15 H15A 110.3
O1 C15 H15B 110.3
C17 C15 H15B 110.3
H15A C15 H15B 108.5
C12 C16 H16A 109.5
C12 C16 H16B 109.5
H16A C16 H16B 109.5
C12 C16 H16C 109.5
H16A C16 H16C 109.5
H16B C16 H16C 109.5
C15 C17 H17A 109.5
C15 C17 H17B 109.5
H17A C17 H17B 109.5
C15 C17 H17C 109.5
H17A C17 H17C 109.5
H17B C17 H17C 109.5
C9 C18 C1 121.0(3)
C9 C18 H18 119.5
C1 C18 H18 119.5

loop_
_geom_bond_atom_site_label_1
_geom_bond_atom_site_label_2
_geom_bond_distance
O1 C9 1.371(4)
O1 C15 1.440(4)
O2 C6 1.364(4)
O2 C12 1.427(4)
C1 C3 1.397(5)
C1 C18 1.422(5)
C1 C7 1.422(5)
C2 C4 1.401(5)
C2 C13 1.431(5)
C2 C5 1.435(5)
C3 C5 1.400(5)
C3 H3 0.9500
C4 C7 1.400(5)
C4 H4 0.9500
C5 C10 1.418(5)
C6 C8 1.363(5)
C6 C9 1.451(5)
C7 C8 1.428(5)
C8 H8 0.9500
C9 C18 1.353(5)
C10 C14 1.358(5)
C10 H10 0.9500
C11 C13 1.353(6)
C11 C14 1.423(6)
C11 H11 0.9500
C12 C16 1.498(5)
C12 H12A 0.9900
C12 H12B 0.9900
C13 H13 0.9500
C14 H14 0.9500
C15 C17 1.492(5)
C15 H15A 0.9900
C15 H15B 0.9900
C16 H16A 0.9800
C16 H16B 0.9800
C16 H16C 0.9800
C17 H17A 0.9800
C17 H17B 0.9800
C17 H17C 0.9800
C18 H18 0.9500

loop_
_geom_torsion_atom_site_label_1
_geom_torsion_atom_site_label_2
_geom_torsion_atom_site_label_3
_geom_torsion_atom_site_label_4
_geom_torsion
C18 C1 C3 C5 -176.9(3)
C7 C1 C3 C5 2.0(5)
C13 C2 C4 C7 -178.9(3)
C5 C2 C4 C7 1.6(5)
C1 C3 C5 C10 179.6(3)
C1 C3 C5 C2 -0.5(5)
C4 C2 C5 C3 -1.3(5)
C13 C2 C5 C3 179.2(3)
C4 C2 C5 C10 178.6(3)
C13 C2 C5 C10 -0.9(5)
C12 O2 C6 C8 6.1(5)
C12 O2 C6 C9 -173.7(3)
C2 C4 C7 C1 -0.1(5)
C2 C4 C7 C8 179.2(3)
C3 C1 C7 C4 -1.7(5)
C18 C1 C7 C4 177.3(3)
C3 C1 C7 C8 179.0(3)
C18 C1 C7 C8 -2.1(5)
O2 C6 C8 C7 180.0(3)
C9 C6 C8 C7 -0.3(5)
C4 C7 C8 C6 -177.5(3)
C1 C7 C8 C6 1.8(5)
C15 O1 C9 C18 9.5(5)
C15 O1 C9 C6 -169.9(3)
C8 C6 C9 C18 -1.1(5)
O2 C6 C9 C18 178.7(3)
C8 C6 C9 O1 178.3(3)
O2 C6 C9 O1 -1.9(4)
C3 C5 C10 C14 -179.6(4)
C2 C5 C10 C14 0.5(6)
C6 O2 C12 C16 173.7(3)
C14 C11 C13 C2 -0.4(6)
C4 C2 C13 C11 -178.6(4)
C5 C2 C13 C11 0.9(6)
C5 C10 C14 C11 0.0(6)
C13 C11 C14 C10 -0.1(6)
C9 O1 C15 C17 -178.3(3)
O1 C9 C18 C1 -178.5(3)
C6 C9 C18 C1 0.9(5)
C3 C1 C18 C9 179.7(3)
C7 C1 C18 C9 0.7(5)
